data_1569980
loop_
_publ_author_name
'Qiu, Qianfeng'
'Qi, Qingkai'
'Usuba, Junichi'
'Lee, Karina'
'Aprahamian, Ivan'
'Han, Grace G. D.'

_publ_section_title
;
 Visible light activated energy storage in solid-state Azo-BF<sub>2</sub>
 switches.
;
_journal_issue 41
_journal_name_full 'Chemical science'
_journal_page_first 11359
_journal_page_last 11364
_journal_paper_doi 10.1039/d3sc03465h
_journal_volume 14
_journal_year 2023
_chemical_formula_moiety 'C29 H35 B F2 N4 O'
_chemical_formula_sum 'C29 H35 B F2 N4 O'
_chemical_formula_weight 504.42
_space_group_crystal_system triclinic
_space_group_IT_number 2
_space_group_name_Hall '-P 1'
_space_group_name_H-M_alt 'P -1'
_atom_sites_solution_hydrogens geom
_atom_sites_solution_primary dual
_audit_creation_date 2023-04-17
_audit_creation_method
;
Olex2 1.5
(compiled 2023.03.06 svn.rbb2c1857 for OlexSys, GUI svn.r6748)
;
_audit_update_record
;
2023-04-20 deposited with the CCDC.	2023-09-18 downloaded from the CCDC.
;
_cell_angle_alpha 98.410(2)
_cell_angle_beta 102.690(2)
_cell_angle_gamma 108.100(2)
_cell_formula_units_Z 2
_cell_length_a 7.9249(2)
_cell_length_b 11.3974(3)
_cell_length_c 16.0639(4)
_cell_measurement_reflns_used 15549
_cell_measurement_temperature 100.0(4)
_cell_measurement_theta_max 78.9300
_cell_measurement_theta_min 2.8790
_cell_volume 1308.96(6)
_computing_cell_refinement 'CrysAlisPro 1.171.42.89a (Rigaku OD, 2023)'
_computing_data_collection 'CrysAlisPro 1.171.42.89a (Rigaku OD, 2023)'
_computing_data_reduction 'CrysAlisPro 1.171.42.89a (Rigaku OD, 2023)'
_computing_molecular_graphics 'Olex2 1.5 (Dolomanov et al., 2009)'
_computing_publication_material 'Olex2 1.5 (Dolomanov et al., 2009)'
_computing_structure_refinement 'SHELXL 2018/3 (Sheldrick, 2015)'
_computing_structure_solution 'SHELXT  (Sheldrick, 2015)'
_diffrn_ambient_environment N~2~
_diffrn_ambient_temperature 100.0(4)
_diffrn_detector 'Hybrid Pixel Array Detector'
_diffrn_detector_area_resol_mean 10.0000
_diffrn_detector_type HyPix
_diffrn_measured_fraction_theta_full 0.997
_diffrn_measured_fraction_theta_max 0.961
_diffrn_measurement_details
;
List of Runs (angles in degrees, time in seconds):

  # Type    Start    End  Width  t~exp~   \w     \q     \k     \f   Frames
#--------------------------------------------------------------------------
  1  \w    -16.00  10.00   0.50    2.24    --   10.00  84.00 163.38   52
  2  \w     -7.00  19.00   0.50    2.24    --   14.00  74.00-120.83   52
  3  \w      0.00  26.00   0.50    2.24    --   18.00  66.00 138.19   52
  4  \w      7.00  37.00   0.50    2.24    --   22.00  58.00 -71.02   60
  5  \w      5.00  31.00   0.50    2.24    --   22.00  62.00-123.04   52
  6  \w     12.00  42.00   0.50    2.24    --   26.00  55.00  10.62   60
  7  \w     11.00  37.00   0.50    2.24    --   26.00  58.00 -27.66   52
  8  \w     16.00  44.00   0.50    2.24    --   30.00  54.00 -91.40   56
  9  \w     16.00  42.00   0.50    2.24    --   30.00  55.00 -16.21   52
 10  \w     16.00  42.00   0.50    2.24    --   30.00  55.00 120.43   52
 11  \w     20.00  46.00   0.50    2.24    --   34.00  53.00  61.36   52
 12  \w     20.00  48.00   0.50    2.24    --   34.00  52.00  91.00   56
 13  \w     24.00  50.00   0.50    2.24    --   38.00  51.00 175.31   52
 14  \w     25.00  53.00   0.50    2.24    --   38.00  50.00 157.61   56
 15  \w    -80.00  -4.00   0.50    2.24    --  -46.85 111.00  64.00  152
 16  \w     26.00  84.00   0.50    2.24    --   46.85-111.00 -29.00  116
 17  \w   -118.00 -34.00   0.50    2.24    --  -46.85 -45.00-157.47  168
 18  \w    -82.00 -15.00   0.50    2.24    --  -46.85 125.00-180.00  134
 19  \w     36.00  93.00   0.50    2.24    --   46.85-125.00-120.00  114
 20  \w     36.00  93.00   0.50    2.24    --   46.85-125.00 -60.00  114
 21  \w   -121.00 -37.00   0.50    2.24    --  -50.00 -46.00  18.51  168
 22  \w   -122.00 -37.00   0.50    2.24    --  -50.00 -45.00 103.58  170
 23  \w   -130.00 -45.00   0.50    2.24    --  -58.00 -42.00  64.91  170
 24  \w   -134.00 -49.00   0.50    2.24    --  -62.00 -47.00 177.67  170
 25  \w   -138.00 -53.00   0.50    2.24    --  -66.00 -47.00 -64.90  170
 26  \w   -138.00 -53.00   0.50    2.24    --  -66.00 -47.00  -0.74  170
 27  \w   -138.00 -52.00   0.50    2.24    --  -66.00 -44.00-157.69  172
 28  \w   -138.00 -53.00   0.50    2.24    --  -66.00 -45.00 -43.00  170
 29  \w   -142.00 -57.00   0.50    2.24    --  -70.00 -46.00  41.46  170
 30  \w   -142.00 -57.00   0.50    2.24    --  -70.00 -47.00-101.90  170
 31  \w   -142.00 -57.00   0.50    2.24    --  -70.00 -47.00 -16.68  170
 32  \w   -142.00 -57.00   0.50    2.24    --  -70.00 -47.00  28.39  170
 33  \w   -142.00 -57.00   0.50    2.24    --  -70.00 -47.00 164.05  170
 34  \w   -142.00 -57.00   0.50    2.24    --  -70.00 -46.00 115.42  170
 35  \w   -146.00 -61.00   0.50    2.24    --  -74.00 -45.00  74.34  170
 36  \w   -146.00 -60.00   0.50    2.24    --  -74.00 -44.00  97.44  172
 37  \w   -146.00 -61.00   0.50    2.24    --  -74.00 -45.00 -80.64  170
 38  \w   -145.00 -61.00   0.50    2.24    --  -74.00 -46.00 -50.04  168
 39  \w   -146.00 -61.00   0.50    2.24    --  -74.00 -45.00-113.88  170
 40  \w    -95.00 -62.00   0.50    2.24    --  -74.00 -41.00 132.81   66
 41  \w    -94.00 -69.00   0.50    8.95    --  -82.00 -46.00  49.22   50
 42  \w    -96.00 -69.00   0.50    8.95    --  -82.00 -46.00-135.39   54
 43  \w    -95.00 -69.00   0.50    8.95    --  -82.00 -45.00-167.58   52
 44  \w   -160.00 -83.00   0.50    8.95    --  -91.75-111.00 -29.00  154
 45  \w    -80.00 -23.00   0.50    8.95    --  -91.75 111.00  64.00  114
 46  \w   -116.00 -79.00   0.50    8.95    --  -91.75 -46.00 145.34   74
 47  \w   -163.00-132.00   0.50    8.95    --  -91.75 -45.00 120.00   62
 48  \w   -162.00-110.00   0.50    8.95    --  -91.75 -45.00 -90.00  104
 49  \w   -124.00 -80.00   0.50    8.95    --  -91.75 -46.00  79.33   88
 50  \w   -107.00 -81.00   0.50    8.95    --  -91.75 -45.00-146.14   52
 51  \w   -104.00 -79.00   0.50    8.95    --  -91.75 -45.00  46.21   50
 52  \w   -152.00-127.00   0.50    8.95    --  -91.75 -45.00  46.21   50
 53  \w   -105.00 -79.00   0.50    8.95    --  -91.75 -46.00-112.72   52
 54  \w   -112.00 -80.00   0.50    8.95    --  -91.75 -45.00 -30.00   64
 55  \w   -114.00 -79.00   0.50    8.95    --  -91.75 -46.00 173.35   70
 56  \w   -147.00-120.00   0.50    8.95    --  -91.75 -46.00 173.35   54
 57  \w   -111.00 -82.00   0.50    8.95    --  -91.75 -45.00 -47.59   58
 58  \w   -108.00 -82.00   0.50    8.95    --  -91.75 -47.00 -69.58   52
 59  \w   -107.00 -79.00   0.50    8.95    --  -91.75 -45.00   0.00   56
 60  \w   -104.00 -79.00   0.50    8.95    --  -91.75 -45.00 120.00   50
 61  \w   -163.00-127.00   0.50    8.95    --  -91.75 -45.00   0.00   72
 62  \w   -121.00 -84.00   0.50    8.95    --  -91.75 -47.00 109.49   74
 63  \w   -106.00 -79.00   0.50    8.95    --  -91.75 -45.00  30.00   54
 64  \w   -129.00 -86.00   0.50    8.95    --  -91.75 -47.00-163.54   86
 65  \w   -111.00 -79.00   0.50    8.95    --  -91.75 -46.00 -10.77   64
 66  \w   -105.00 -79.00   0.50    8.95    --  -91.75 -45.00 -90.00   52
 67  \w   -110.00 -83.00   0.50    8.95    --  -91.75 -47.00  20.27   54
 68  \w    105.00 178.00   0.50    8.95    --  113.25 111.00  64.00  146
 69  \w     45.00 106.00   0.50    8.95    --  113.25-111.00 -29.00  122
 70  \w    108.00 157.00   0.50    8.95    --  113.25 125.00 -60.00   98
 71  \w     53.00 107.00   0.50    8.95    --  113.25-125.00 -60.00  108
 72  \w    150.00 176.00   0.50    8.95    --  113.25  45.00-150.00   52
 73  \w    102.00 138.00   0.50    8.95    --  113.25  45.00-120.00   72
 74  \w    111.00 178.00   0.50    8.95    --  113.25  77.00   0.00  134
 75  \w    104.00 146.00   0.50    8.95    --  113.25  45.00-150.00   84
 76  \w    150.00 177.00   0.50    8.95    --  113.25  61.00 -90.00   54
 77  \w    107.00 136.00   0.50    8.95    --  113.25  61.00 -90.00   58
 78  \w    101.00 127.00   0.50    8.95    --  113.25  45.00-180.00   52
 79  \w     83.00 108.00   0.50    8.95    --  113.25-125.00  90.00   50
 80  \w     76.00 105.00   0.50    8.95    --  113.25-105.00 120.40   58
 81  \w    138.00 177.00   0.50    8.95    --  113.25  45.00  90.00   78
 82  \w     42.00  80.00   0.50    8.95    --  113.25 -77.00-150.00   76
 83  \w    148.00 178.00   0.50    8.95    --  113.25  61.00-180.00   60
 84  \w    101.00 136.00   0.50    8.95    --  113.25  45.00  90.00   70
 85  \w    107.00 144.00   0.50    8.95    --  113.25  61.00-180.00   74
 86  \w     44.00  89.00   0.50    8.95    --  113.25 -77.00-120.00   90
 87  \w     45.00 103.00   0.50    8.95    --  113.25-125.00 120.00  116
 88  \w     78.00 103.00   0.50    8.95    --  113.25 -94.00-180.00   50
 89  \w     54.00  79.00   0.50    8.95    --  113.25-125.00  90.00   50
 90  \w    101.00 159.00   0.50    8.95    --  113.25  45.00 120.00  116
 91  \w     79.00 104.00   0.50    8.95    --  113.25 -94.00 150.00   50
 92  \w     43.00  68.00   0.50    8.95    --  113.25 -94.00 150.00   50
 93  \w     76.00 102.00   0.50    8.95    --  113.25 -94.00-150.00   52
 94  \w     44.00  89.00   0.50    8.95    --  113.25 -77.00   0.00   90
 95  \w    108.00 171.00   0.50    8.95    --  113.25  61.00 -30.00  126
 96  \w     42.00  68.00   0.50    8.95    --  113.25 -94.00-150.00   52
 97  \w    102.00 129.00   0.50    8.95    --  113.25  45.00 -30.00   54
 98  \w     79.00 104.00   0.50    8.95    --  113.25 -94.00 120.00   50
 99  \w     42.00  74.00   0.50    8.95    --  113.25 -94.00-180.00   64
100  \w    109.00 159.00   0.50    8.95    --  113.25  45.00 -60.00  100
101  \w    106.00 176.00   0.50    8.95    --  113.25  61.00-120.00  140
102  \w     42.00  67.00   0.50    8.95    --  113.25 -77.00  60.00   50
103  \w    134.00 160.00   0.50    8.95    --  113.25  45.00 -90.00   52
104  \w    101.00 128.00   0.50    8.95    --  113.25  45.00 -90.00   54
105  \w     42.00  67.00   0.50    8.95    --  113.25 -94.00 120.00   50
106  \w    148.00 178.00   0.50    8.95    --  113.25  77.00 150.00   60
107  \w    116.00 129.00   0.50    8.95    --  113.25  77.00 150.00   26
;
_diffrn_measurement_device 'four-circle diffractometer'
_diffrn_measurement_device_type 'XtaLAB Synergy, Dualflex, HyPix'
_diffrn_measurement_method '\w scans'
_diffrn_orient_matrix_type 'CrysAlisPro convention (1999,Acta A55,543-557)'
_diffrn_orient_matrix_UB_11 0.0442449000
_diffrn_orient_matrix_UB_12 -0.0178949000
_diffrn_orient_matrix_UB_13 0.0945681000
_diffrn_orient_matrix_UB_21 -0.0680077000
_diffrn_orient_matrix_UB_22 0.1076110000
_diffrn_orient_matrix_UB_23 0.0295837000
_diffrn_orient_matrix_UB_31 -0.1971203000
_diffrn_orient_matrix_UB_32 -0.0972880000
_diffrn_orient_matrix_UB_33 -0.0197884000
_diffrn_radiation_monochromator mirror
_diffrn_radiation_probe x-ray
_diffrn_radiation_type 'Cu K\a'
_diffrn_radiation_wavelength 1.54184
_diffrn_reflns_av_R_equivalents 0.0514
_diffrn_reflns_av_unetI/netI 0.0281
_diffrn_reflns_Laue_measured_fraction_full 0.997
_diffrn_reflns_Laue_measured_fraction_max 0.961
_diffrn_reflns_limit_h_max 9
_diffrn_reflns_limit_h_min -10
_diffrn_reflns_limit_k_max 14
_diffrn_reflns_limit_k_min -14
_diffrn_reflns_limit_l_max 20
_diffrn_reflns_limit_l_min -20
_diffrn_reflns_number 43444
_diffrn_reflns_point_group_measured_fraction_full 0.997
_diffrn_reflns_point_group_measured_fraction_max 0.961
_diffrn_reflns_theta_full 67.684
_diffrn_reflns_theta_max 80.287
_diffrn_reflns_theta_min 2.898
_diffrn_source 'micro-focus sealed X-ray tube'
_diffrn_source_current 1
_diffrn_source_type 'PhotonJet (Cu) X-ray Source'
_diffrn_source_voltage 50
_exptl_absorpt_coefficient_mu 0.713
_exptl_absorpt_correction_T_max 1.000
_exptl_absorpt_correction_T_min 0.663
_exptl_absorpt_correction_type gaussian
_exptl_absorpt_process_details
;
CrysAlisPro 1.171.42.89a (Rigaku Oxford Diffraction, 2023)
Numerical absorption correction based on gaussian integration over
a multifaceted crystal model
Empirical absorption correction using spherical harmonics,
implemented in SCALE3 ABSPACK scaling algorithm.
;
_exptl_crystal_colour colourless
_exptl_crystal_colour_primary colourless
_exptl_crystal_density_diffrn 1.280
_exptl_crystal_description needle
_exptl_crystal_F_000 536
_exptl_crystal_recrystallization_method 'used as recieved'
_exptl_crystal_size_max 0.333
_exptl_crystal_size_mid 0.038
_exptl_crystal_size_min 0.015
_refine_diff_density_max 1.595
_refine_diff_density_min -0.495
_refine_diff_density_rms 0.074
_refine_ls_extinction_method none
_refine_ls_goodness_of_fit_ref 1.118
_refine_ls_hydrogen_treatment constr
_refine_ls_matrix_type full
_refine_ls_number_parameters 335
_refine_ls_number_reflns 5503
_refine_ls_number_restraints 0
_refine_ls_restrained_S_all 1.118
_refine_ls_R_factor_all 0.0999
_refine_ls_R_factor_gt 0.0902
_refine_ls_shift/su_max 0.000
_refine_ls_shift/su_mean 0.000
_refine_ls_structure_factor_coef Fsqd
_refine_ls_weighting_details 'w=1/[\s^2^(Fo^2^)+(0.1070P)^2^+1.9777P] where P=(Fo^2^+2Fc^2^)/3'
_refine_ls_weighting_scheme calc
_refine_ls_wR_factor_gt 0.2406
_refine_ls_wR_factor_ref 0.2478
_reflns_Friedel_coverage 0.000
_reflns_number_gt 4761
_reflns_number_total 5503
_reflns_threshold_expression 'I > 2\s(I)'
_cod_data_source_file d3sc03465h2.cif
_cod_data_source_block ia423d
_cod_depositor_comments 'Adding full bibliography for 1569977--1569980.cif.'
_cod_database_code 1569980
_shelx_shelxl_version_number 2018/3
_chemical_oxdiff_formula C29H35BF2N4O
_chemical_oxdiff_usercomment AzoBF2-12C
_shelx_space_group_comment
;
The symmetry employed for this shelxl refinement is uniquely defined
by the following loop, which should always be used as a source of
symmetry information in preference to the above space-group names.
They are only intended as comments.
;
_shelx_estimated_absorpt_t_max 0.989
_shelx_estimated_absorpt_t_min 0.797
_olex2_refinement_description
;
1. Fixed Uiso
 At 1.2 times of:
  All C(H) groups, All C(H,H) groups
 At 1.5 times of:
  All C(H,H,H) groups
2.a Secondary CH2 refined with riding coordinates:
 C18(H18A,H18B), C19(H19A,H19B), C20(H20A,H20B), C21(H21A,H21B), C22(H22A,
 H22B), C23(H23A,H23B), C24(H24A,H24B), C25(H25A,H25B), C26(H26A,H26B),
 C27(H27A,H27B), C28(H28A,H28B)
2.b Aromatic/amide H refined with riding coordinates:
 C3(H3), C4(H4), C6(H6), C7(H7), C8(H8), C9(H9), C13(H13), C14(H14), C16(H16),
 C17(H17)
2.c Idealised Me refined as rotating group:
 C29(H29A,H29B,H29C)
;
_olex2_diffrn_ambient_temperature_device 'Oxford Cryosystems'
_olex2_exptl_crystal_mounting_method 'The crystal was mounted on a nylon loop with paratone oil'
_olex2_submission_original_sample_id AzoBF2-12C
_olex2_submission_special_instructions 'No special instructions were received'
_oxdiff_exptl_absorpt_empirical_details
;
Empirical correction (ABSPACK) includes:
- Absorption correction using spherical harmonics
- Frame scaling
;
_oxdiff_exptl_absorpt_empirical_full_max 1.682
_oxdiff_exptl_absorpt_empirical_full_min 0.605

loop_
_space_group_symop_operation_xyz
'x, y, z'
'-x, -y, -z'

loop_
_atom_site_label
_atom_site_type_symbol
_atom_site_fract_x
_atom_site_fract_y
_atom_site_fract_z
_atom_site_U_iso_or_equiv
_atom_site_adp_type
_atom_site_occupancy
_atom_site_site_symmetry_order
_atom_site_calc_flag
_atom_site_refinement_flags_posn
_atom_site_refinement_flags_adp
_atom_site_refinement_flags_occupancy
_atom_site_disorder_assembly
_atom_site_disorder_group
F1 F 1.5033(3) 0.73492(17) 0.75430(12) 0.0413(5) Uani 1 1 d . . . . .
F2 F 1.4772(3) 0.81655(17) 0.88743(12) 0.0408(5) Uani 1 1 d . . . . .
O1 O 0.6200(3) 0.50831(19) 0.67228(15) 0.0351(5) Uani 1 1 d . . . . .
N1 N 1.4661(4) 0.5946(3) 0.85922(19) 0.0438(7) Uani 1 1 d . . . . .
N2 N 1.3118(5) 0.5098(3) 0.84597(19) 0.0459(7) Uani 1 1 d . . . . .
N3 N 1.7489(4) 0.7648(2) 0.88194(16) 0.0330(6) Uani 1 1 d . . . . .
N4 N 1.6074(4) 0.3557(3) 0.9425(2) 0.0479(7) Uani 1 1 d . . . . .
C1 C 1.6163(4) 0.5644(3) 0.9004(2) 0.0353(7) Uani 1 1 d . . . . .
C2 C 1.7810(4) 0.6680(3) 0.91325(19) 0.0329(6) Uani 1 1 d . . . . .
C3 C 1.9642(5) 0.6771(3) 0.9537(2) 0.0373(7) Uani 1 1 d . . . . .
H3 H 1.986403 0.609175 0.976462 0.045 Uiso 1 1 calc R U . . .
C4 C 2.1061(5) 0.7830(3) 0.9593(2) 0.0380(7) Uani 1 1 d . . . . .
H4 H 2.229004 0.789117 0.985936 0.046 Uiso 1 1 calc R U . . .
C5 C 2.0752(4) 0.8866(3) 0.92604(19) 0.0362(7) Uani 1 1 d . . . . .
C6 C 2.2171(5) 0.9993(3) 0.9321(2) 0.0400(7) Uani 1 1 d . . . . .
H6 H 2.341494 1.008670 0.958737 0.048 Uiso 1 1 calc R U . . .
C7 C 2.1812(5) 1.0966(3) 0.9007(2) 0.0424(8) Uani 1 1 d . . . . .
H7 H 2.279462 1.173210 0.906005 0.051 Uiso 1 1 calc R U . . .
C8 C 1.9981(5) 1.0823(3) 0.8605(2) 0.0413(8) Uani 1 1 d . . . . .
H8 H 1.973472 1.149469 0.837654 0.050 Uiso 1 1 calc R U . . .
C9 C 1.8536(4) 0.9738(3) 0.8533(2) 0.0354(7) Uani 1 1 d . . . . .
H9 H 1.730149 0.965863 0.826185 0.043 Uiso 1 1 calc R U . . .
C10 C 1.8906(4) 0.8737(3) 0.88687(19) 0.0334(6) Uani 1 1 d . . . . .
C11 C 1.6099(4) 0.4487(3) 0.9243(2) 0.0378(7) Uani 1 1 d . . . . .
C12 C 1.1464(5) 0.5281(3) 0.8017(2) 0.0402(8) Uani 1 1 d . . . . .
C13 C 1.1161(4) 0.6248(3) 0.7611(2) 0.0394(7) Uani 1 1 d . . . . .
H13 H 1.218145 0.696771 0.762471 0.047 Uiso 1 1 calc R U . . .
C14 C 0.9381(4) 0.6144(3) 0.7195(2) 0.0350(7) Uani 1 1 d . . . . .
H14 H 0.918263 0.679727 0.692571 0.042 Uiso 1 1 calc R U . . .
C15 C 0.7880(4) 0.5090(3) 0.7166(2) 0.0325(6) Uani 1 1 d . . . . .
C16 C 0.8171(5) 0.4151(3) 0.7579(2) 0.0389(7) Uani 1 1 d . . . . .
H16 H 0.714835 0.343785 0.757386 0.047 Uiso 1 1 calc R U . . .
C17 C 0.9939(5) 0.4257(3) 0.7995(2) 0.0420(8) Uani 1 1 d . . . . .
H17 H 1.012131 0.360937 0.827476 0.050 Uiso 1 1 calc R U . . .
C18 C 0.4600(4) 0.3996(3) 0.6619(2) 0.0328(6) Uani 1 1 d . . . . .
H18A H 0.441919 0.389211 0.719833 0.039 Uiso 1 1 calc R U . . .
H18B H 0.474152 0.322052 0.632486 0.039 Uiso 1 1 calc R U . . .
C19 C 0.2972(4) 0.4217(3) 0.6067(2) 0.0331(6) Uani 1 1 d . . . . .
H19A H 0.317516 0.431454 0.549085 0.040 Uiso 1 1 calc R U . . .
H19B H 0.288683 0.501534 0.635887 0.040 Uiso 1 1 calc R U . . .
C20 C 0.1157(4) 0.3132(3) 0.5925(2) 0.0316(6) Uani 1 1 d . . . . .
H20A H 0.123825 0.233677 0.562464 0.038 Uiso 1 1 calc R U . . .
H20B H 0.097058 0.302350 0.650267 0.038 Uiso 1 1 calc R U . . .
C21 C -0.0507(4) 0.3347(3) 0.5384(2) 0.0325(6) Uani 1 1 d . . . . .
H21A H -0.032481 0.344915 0.480492 0.039 Uiso 1 1 calc R U . . .
H21B H -0.058226 0.414601 0.568223 0.039 Uiso 1 1 calc R U . . .
C22 C -0.2327(4) 0.2268(3) 0.52466(19) 0.0312(6) Uani 1 1 d . . . . .
H22A H -0.252596 0.218300 0.582539 0.037 Uiso 1 1 calc R U . . .
H22B H -0.223810 0.146595 0.496417 0.037 Uiso 1 1 calc R U . . .
C23 C -0.3990(4) 0.2465(3) 0.46834(19) 0.0325(6) Uani 1 1 d . . . . .
H23A H -0.377594 0.257444 0.411060 0.039 Uiso 1 1 calc R U . . .
H23B H -0.410172 0.325361 0.497439 0.039 Uiso 1 1 calc R U . . .
C24 C -0.5801(4) 0.1363(3) 0.45263(19) 0.0327(6) Uani 1 1 d . . . . .
H24A H -0.568797 0.057646 0.423202 0.039 Uiso 1 1 calc R U . . .
H24B H -0.600384 0.124883 0.510033 0.039 Uiso 1 1 calc R U . . .
C25 C -0.7483(4) 0.1547(3) 0.39709(19) 0.0320(6) Uani 1 1 d . . . . .
H25A H -0.763009 0.231413 0.427543 0.038 Uiso 1 1 calc R U . . .
H25B H -0.726606 0.169176 0.340427 0.038 Uiso 1 1 calc R U . . .
C26 C -0.9262(4) 0.0418(3) 0.3794(2) 0.0329(6) Uani 1 1 d . . . . .
H26A H -0.912980 -0.033648 0.346311 0.039 Uiso 1 1 calc R U . . .
H26B H -0.943088 0.024496 0.436228 0.039 Uiso 1 1 calc R U . . .
C27 C -1.0991(4) 0.0593(3) 0.32831(19) 0.0316(6) Uani 1 1 d . . . . .
H27A H -1.114838 0.133222 0.362067 0.038 Uiso 1 1 calc R U . . .
H27B H -1.081596 0.078596 0.272011 0.038 Uiso 1 1 calc R U . . .
C28 C -1.2743(4) -0.0556(3) 0.3094(2) 0.0352(7) Uani 1 1 d . . . . .
H28A H -1.291786 -0.075386 0.365603 0.042 Uiso 1 1 calc R U . . .
H28B H -1.259414 -0.129486 0.275125 0.042 Uiso 1 1 calc R U . . .
C29 C -1.4463(4) -0.0363(3) 0.2588(2) 0.0397(7) Uani 1 1 d . . . . .
H29A H -1.432123 -0.019963 0.202066 0.060 Uiso 1 1 calc R U . . .
H29B H -1.462599 0.036324 0.292565 0.060 Uiso 1 1 calc R U . . .
H29C H -1.554963 -0.112669 0.249337 0.060 Uiso 1 1 calc R U . . .
B1 B 1.5424(5) 0.7378(3) 0.8417(2) 0.0374(8) Uani 1 1 d . . . . .

loop_
_atom_site_aniso_label
_atom_site_aniso_U_11
_atom_site_aniso_U_22
_atom_site_aniso_U_33
_atom_site_aniso_U_23
_atom_site_aniso_U_13
_atom_site_aniso_U_12
F1 0.0403(10) 0.0403(10) 0.0399(10) 0.0080(8) 0.0114(8) 0.0101(8)
F2 0.0375(10) 0.0375(10) 0.0454(10) 0.0037(8) 0.0118(8) 0.0133(8)
O1 0.0229(10) 0.0262(10) 0.0492(13) 0.0070(9) 0.0047(9) 0.0037(8)
N1 0.0492(17) 0.0417(16) 0.0389(15) 0.0034(12) 0.0204(13) 0.0113(13)
N2 0.0572(19) 0.0336(14) 0.0428(15) 0.0046(12) 0.0202(14) 0.0082(13)
N3 0.0405(14) 0.0359(13) 0.0290(12) 0.0058(10) 0.0132(10) 0.0207(11)
N4 0.0490(18) 0.0407(16) 0.0474(17) 0.0130(13) 0.0142(14) 0.0053(13)
C1 0.0361(16) 0.0479(18) 0.0297(14) 0.0095(13) 0.0100(12) 0.0246(14)
C2 0.0419(17) 0.0354(15) 0.0280(14) 0.0053(12) 0.0139(12) 0.0208(14)
C3 0.0433(18) 0.0462(18) 0.0304(14) 0.0065(13) 0.0100(13) 0.0279(15)
C4 0.0365(16) 0.0476(18) 0.0301(15) 0.0020(13) 0.0084(12) 0.0193(15)
C5 0.0372(17) 0.0427(17) 0.0288(14) -0.0002(12) 0.0103(12) 0.0176(14)
C6 0.0366(17) 0.0458(18) 0.0324(15) -0.0012(13) 0.0084(13) 0.0132(15)
C7 0.0434(18) 0.0399(18) 0.0383(17) -0.0015(13) 0.0160(14) 0.0092(15)
C8 0.053(2) 0.0337(16) 0.0393(17) 0.0033(13) 0.0192(15) 0.0161(15)
C9 0.0377(16) 0.0382(16) 0.0326(15) 0.0029(12) 0.0115(13) 0.0179(14)
C10 0.0398(17) 0.0335(15) 0.0288(14) 0.0022(11) 0.0125(12) 0.0159(13)
C11 0.0303(15) 0.0446(18) 0.0317(15) 0.0057(13) 0.0104(12) 0.0044(13)
C12 0.0369(17) 0.0528(19) 0.0328(15) -0.0025(13) 0.0069(13) 0.0261(15)
C13 0.0266(15) 0.0431(18) 0.0375(16) -0.0042(13) 0.0088(12) 0.0037(13)
C14 0.0288(15) 0.0355(16) 0.0367(15) 0.0041(12) 0.0074(12) 0.0093(13)
C15 0.0265(14) 0.0312(15) 0.0363(15) -0.0001(12) 0.0077(12) 0.0098(12)
C16 0.0400(17) 0.0334(16) 0.0446(17) 0.0049(13) 0.0119(14) 0.0168(14)
C17 0.0440(19) 0.0419(18) 0.0458(18) 0.0070(14) 0.0119(15) 0.0248(15)
C18 0.0276(15) 0.0237(14) 0.0410(16) 0.0022(11) 0.0089(12) 0.0036(11)
C19 0.0301(15) 0.0267(14) 0.0377(15) 0.0028(12) 0.0087(12) 0.0062(12)
C20 0.0267(14) 0.0280(14) 0.0333(15) 0.0019(11) 0.0071(11) 0.0041(12)
C21 0.0291(15) 0.0273(14) 0.0347(15) 0.0023(11) 0.0078(12) 0.0041(12)
C22 0.0291(15) 0.0277(14) 0.0316(14) 0.0055(11) 0.0077(11) 0.0045(12)
C23 0.0296(15) 0.0318(15) 0.0319(14) 0.0068(11) 0.0081(12) 0.0056(12)
C24 0.0304(15) 0.0339(15) 0.0280(14) 0.0069(11) 0.0074(11) 0.0040(12)
C25 0.0294(15) 0.0335(15) 0.0299(14) 0.0073(11) 0.0082(11) 0.0071(12)
C26 0.0301(15) 0.0328(15) 0.0316(14) 0.0073(12) 0.0086(12) 0.0055(12)
C27 0.0316(15) 0.0301(14) 0.0306(14) 0.0060(11) 0.0109(12) 0.0064(12)
C28 0.0293(15) 0.0351(16) 0.0390(16) 0.0119(13) 0.0096(12) 0.0069(13)
C29 0.0278(15) 0.0424(18) 0.0479(18) 0.0111(14) 0.0110(13) 0.0106(13)
B1 0.041(2) 0.0330(18) 0.0373(18) 0.0066(14) 0.0141(15) 0.0108(15)

loop_
_atom_type_symbol
_atom_type_description
_atom_type_scat_dispersion_real
_atom_type_scat_dispersion_imag
_atom_type_scat_source
C C 0.0181 0.0091 'International Tables Vol C Tables 4.2.6.8 and 6.1.1.4'
H H 0.0000 0.0000 'International Tables Vol C Tables 4.2.6.8 and 6.1.1.4'
B B 0.0090 0.0039 'International Tables Vol C Tables 4.2.6.8 and 6.1.1.4'
F F 0.0727 0.0534 'International Tables Vol C Tables 4.2.6.8 and 6.1.1.4'
N N 0.0311 0.0180 'International Tables Vol C Tables 4.2.6.8 and 6.1.1.4'
O O 0.0492 0.0322 'International Tables Vol C Tables 4.2.6.8 and 6.1.1.4'

loop_
_exptl_crystal_face_index_h
_exptl_crystal_face_index_k
_exptl_crystal_face_index_l
_exptl_crystal_face_perp_dist
0 -1 0 0.0061
0 1 0 0.0317
0 0 -1 0.0077
0 0 1 0.0077
-1 0 0 0.1602
1 0 0 0.1354
-4 6 1 0.1552
0 1 -1 0.0252
0 -1 1 0.0064

loop_
_geom_angle_atom_site_label_1
_geom_angle_atom_site_label_2
_geom_angle_atom_site_label_3
_geom_angle
_geom_angle_site_symmetry_1
_geom_angle_site_symmetry_3
_geom_angle_publ_flag
C15 O1 C18 118.4(2) . . ?
N2 N1 C1 114.4(3) . . ?
N2 N1 B1 136.4(3) . . ?
C1 N1 B1 109.2(3) . . ?
N1 N2 C12 119.7(3) . . ?
C2 N3 C10 121.5(3) . . ?
C2 N3 B1 112.9(3) . . ?
C10 N3 B1 125.6(3) . . ?
N1 C1 C2 108.9(3) . . ?
N1 C1 C11 126.8(3) . . ?
C2 C1 C11 124.3(3) . . ?
N3 C2 C1 112.3(3) . . ?
N3 C2 C3 120.6(3) . . ?
C1 C2 C3 127.1(3) . . ?
C2 C3 H3 120.4 . . ?
C4 C3 C2 119.2(3) . . ?
C4 C3 H3 120.4 . . ?
C3 C4 H4 119.4 . . ?
C3 C4 C5 121.2(3) . . ?
C5 C4 H4 119.4 . . ?
C6 C5 C4 123.4(3) . . ?
C6 C5 C10 118.9(3) . . ?
C10 C5 C4 117.7(3) . . ?
C5 C6 H6 119.3 . . ?
C7 C6 C5 121.4(3) . . ?
C7 C6 H6 119.3 . . ?
C6 C7 H7 120.4 . . ?
C6 C7 C8 119.3(3) . . ?
C8 C7 H7 120.4 . . ?
C7 C8 H8 119.2 . . ?
C9 C8 C7 121.5(3) . . ?
C9 C8 H8 119.2 . . ?
C8 C9 H9 120.4 . . ?
C8 C9 C10 119.2(3) . . ?
C10 C9 H9 120.4 . . ?
N3 C10 C5 119.9(3) . . ?
N3 C10 C9 120.5(3) . . ?
C5 C10 C9 119.6(3) . . ?
N4 C11 C1 178.5(4) . . ?
C13 C12 N2 132.7(3) . . ?
C17 C12 N2 109.1(3) . . ?
C17 C12 C13 118.2(3) . . ?
C12 C13 H13 120.0 . . ?
C14 C13 C12 120.0(3) . . ?
C14 C13 H13 120.0 . . ?
C13 C14 H14 119.8 . . ?
C13 C14 C15 120.4(3) . . ?
C15 C14 H14 119.8 . . ?
O1 C15 C14 115.0(3) . . ?
O1 C15 C16 125.3(3) . . ?
C16 C15 C14 119.7(3) . . ?
C15 C16 H16 120.1 . . ?
C17 C16 C15 119.8(3) . . ?
C17 C16 H16 120.1 . . ?
C12 C17 H17 119.1 . . ?
C16 C17 C12 121.8(3) . . ?
C16 C17 H17 119.1 . . ?
O1 C18 H18A 110.3 . . ?
O1 C18 H18B 110.3 . . ?
O1 C18 C19 106.9(2) . . ?
H18A C18 H18B 108.6 . . ?
C19 C18 H18A 110.3 . . ?
C19 C18 H18B 110.3 . . ?
C18 C19 H19A 109.2 . . ?
C18 C19 H19B 109.2 . . ?
C18 C19 C20 112.2(2) . . ?
H19A C19 H19B 107.9 . . ?
C20 C19 H19A 109.2 . . ?
C20 C19 H19B 109.2 . . ?
C19 C20 H20A 109.0 . . ?
C19 C20 H20B 109.0 . . ?
H20A C20 H20B 107.8 . . ?
C21 C20 C19 113.0(2) . . ?
C21 C20 H20A 109.0 . . ?
C21 C20 H20B 109.0 . . ?
C20 C21 H21A 109.0 . . ?
C20 C21 H21B 109.0 . . ?
C20 C21 C22 113.1(2) . . ?
H21A C21 H21B 107.8 . . ?
C22 C21 H21A 109.0 . . ?
C22 C21 H21B 109.0 . . ?
C21 C22 H22A 108.9 . . ?
C21 C22 H22B 108.9 . . ?
C21 C22 C23 113.2(2) . . ?
H22A C22 H22B 107.7 . . ?
C23 C22 H22A 108.9 . . ?
C23 C22 H22B 108.9 . . ?
C22 C23 H23A 109.0 . . ?
C22 C23 H23B 109.0 . . ?
C22 C23 C24 113.0(2) . . ?
H23A C23 H23B 107.8 . . ?
C24 C23 H23A 109.0 . . ?
C24 C23 H23B 109.0 . . ?
C23 C24 H24A 108.8 . . ?
C23 C24 H24B 108.8 . . ?
H24A C24 H24B 107.7 . . ?
C25 C24 C23 113.8(2) . . ?
C25 C24 H24A 108.8 . . ?
C25 C24 H24B 108.8 . . ?
C24 C25 H25A 109.0 . . ?
C24 C25 H25B 109.0 . . ?
H25A C25 H25B 107.8 . . ?
C26 C25 C24 112.9(2) . . ?
C26 C25 H25A 109.0 . . ?
C26 C25 H25B 109.0 . . ?
C25 C26 H26A 108.6 . . ?
C25 C26 H26B 108.6 . . ?
H26A C26 H26B 107.6 . . ?
C27 C26 C25 114.6(2) . . ?
C27 C26 H26A 108.6 . . ?
C27 C26 H26B 108.6 . . ?
C26 C27 H27A 108.8 . . ?
C26 C27 H27B 108.8 . . ?
H27A C27 H27B 107.7 . . ?
C28 C27 C26 113.7(2) . . ?
C28 C27 H27A 108.8 . . ?
C28 C27 H27B 108.8 . . ?
C27 C28 H28A 109.0 . . ?
C27 C28 H28B 109.0 . . ?
C27 C28 C29 113.1(3) . . ?
H28A C28 H28B 107.8 . . ?
C29 C28 H28A 109.0 . . ?
C29 C28 H28B 109.0 . . ?
C28 C29 H29A 109.5 . . ?
C28 C29 H29B 109.5 . . ?
C28 C29 H29C 109.5 . . ?
H29A C29 H29B 109.5 . . ?
H29A C29 H29C 109.5 . . ?
H29B C29 H29C 109.5 . . ?
F1 B1 F2 113.4(3) . . ?
F1 B1 N1 111.4(3) . . ?
F1 B1 N3 111.4(3) . . ?
F2 B1 N1 110.0(3) . . ?
F2 B1 N3 112.7(3) . . ?
N3 B1 N1 96.7(3) . . ?

loop_
_geom_bond_atom_site_label_1
_geom_bond_atom_site_label_2
_geom_bond_distance
_geom_bond_site_symmetry_2
_geom_bond_publ_flag
F1 B1 1.363(4) . ?
F2 B1 1.369(4) . ?
O1 C15 1.362(4) . ?
O1 C18 1.429(3) . ?
N1 N2 1.251(4) . ?
N1 C1 1.395(4) . ?
N1 B1 1.645(5) . ?
N2 C12 1.440(4) . ?
N3 C2 1.347(4) . ?
N3 C10 1.369(4) . ?
N3 B1 1.534(5) . ?
N4 C11 1.135(4) . ?
C1 C2 1.412(5) . ?
C1 C11 1.416(5) . ?
C2 C3 1.419(4) . ?
C3 H3 0.9500 . ?
C3 C4 1.345(5) . ?
C4 H4 0.9500 . ?
C4 C5 1.431(5) . ?
C5 C6 1.394(5) . ?
C5 C10 1.412(4) . ?
C6 H6 0.9500 . ?
C6 C7 1.364(5) . ?
C7 H7 0.9500 . ?
C7 C8 1.400(5) . ?
C8 H8 0.9500 . ?
C8 C9 1.369(5) . ?
C9 H9 0.9500 . ?
C9 C10 1.412(4) . ?
C12 C13 1.415(5) . ?
C12 C17 1.384(5) . ?
C13 H13 0.9500 . ?
C13 C14 1.382(4) . ?
C14 H14 0.9500 . ?
C14 C15 1.390(4) . ?
C15 C16 1.390(5) . ?
C16 H16 0.9500 . ?
C16 C17 1.373(5) . ?
C17 H17 0.9500 . ?
C18 H18A 0.9900 . ?
C18 H18B 0.9900 . ?
C18 C19 1.510(4) . ?
C19 H19A 0.9900 . ?
C19 H19B 0.9900 . ?
C19 C20 1.523(4) . ?
C20 H20A 0.9900 . ?
C20 H20B 0.9900 . ?
C20 C21 1.521(4) . ?
C21 H21A 0.9900 . ?
C21 H21B 0.9900 . ?
C21 C22 1.523(4) . ?
C22 H22A 0.9900 . ?
C22 H22B 0.9900 . ?
C22 C23 1.524(4) . ?
C23 H23A 0.9900 . ?
C23 H23B 0.9900 . ?
C23 C24 1.526(4) . ?
C24 H24A 0.9900 . ?
C24 H24B 0.9900 . ?
C24 C25 1.524(4) . ?
C25 H25A 0.9900 . ?
C25 H25B 0.9900 . ?
C25 C26 1.522(4) . ?
C26 H26A 0.9900 . ?
C26 H26B 0.9900 . ?
C26 C27 1.521(4) . ?
C27 H27A 0.9900 . ?
C27 H27B 0.9900 . ?
C27 C28 1.518(4) . ?
C28 H28A 0.9900 . ?
C28 H28B 0.9900 . ?
C28 C29 1.523(4) . ?
C29 H29A 0.9800 . ?
C29 H29B 0.9800 . ?
C29 H29C 0.9800 . ?

loop_
_geom_torsion_atom_site_label_1
_geom_torsion_atom_site_label_2
_geom_torsion_atom_site_label_3
_geom_torsion_atom_site_label_4
_geom_torsion
_geom_torsion_site_symmetry_1
_geom_torsion_site_symmetry_2
_geom_torsion_site_symmetry_3
_geom_torsion_site_symmetry_4
_geom_torsion_publ_flag
O1 C15 C16 C17 178.9(3) . . . . ?
O1 C18 C19 C20 -178.6(2) . . . . ?
N1 N2 C12 C13 5.2(5) . . . . ?
N1 N2 C12 C17 -176.4(3) . . . . ?
N1 C1 C2 N3 -0.7(3) . . . . ?
N1 C1 C2 C3 179.3(3) . . . . ?
N2 N1 C1 C2 -178.8(3) . . . . ?
N2 N1 C1 C11 2.7(4) . . . . ?
N2 N1 B1 F1 -64.9(5) . . . . ?
N2 N1 B1 F2 61.8(5) . . . . ?
N2 N1 B1 N3 178.9(3) . . . . ?
N2 C12 C13 C14 177.1(3) . . . . ?
N2 C12 C17 C16 -177.3(3) . . . . ?
N3 C2 C3 C4 -0.9(4) . . . . ?
C1 N1 N2 C12 -178.3(3) . . . . ?
C1 N1 B1 F1 116.1(3) . . . . ?
C1 N1 B1 F2 -117.2(3) . . . . ?
C1 N1 B1 N3 -0.1(3) . . . . ?
C1 C2 C3 C4 179.1(3) . . . . ?
C2 N3 C10 C5 -0.5(4) . . . . ?
C2 N3 C10 C9 179.8(3) . . . . ?
C2 N3 B1 F1 -116.5(3) . . . . ?
C2 N3 B1 F2 114.7(3) . . . . ?
C2 N3 B1 N1 -0.3(3) . . . . ?
C2 C3 C4 C5 0.5(4) . . . . ?
C3 C4 C5 C6 178.5(3) . . . . ?
C3 C4 C5 C10 -0.1(4) . . . . ?
C4 C5 C6 C7 -178.9(3) . . . . ?
C4 C5 C10 N3 0.1(4) . . . . ?
C4 C5 C10 C9 179.8(3) . . . . ?
C5 C6 C7 C8 -0.8(5) . . . . ?
C6 C5 C10 N3 -178.6(3) . . . . ?
C6 C5 C10 C9 1.2(4) . . . . ?
C6 C7 C8 C9 1.2(5) . . . . ?
C7 C8 C9 C10 -0.4(5) . . . . ?
C8 C9 C10 N3 179.0(3) . . . . ?
C8 C9 C10 C5 -0.8(4) . . . . ?
C10 N3 C2 C1 -179.1(2) . . . . ?
C10 N3 C2 C3 0.9(4) . . . . ?
C10 N3 B1 F1 63.3(4) . . . . ?
C10 N3 B1 F2 -65.5(4) . . . . ?
C10 N3 B1 N1 179.5(2) . . . . ?
C10 C5 C6 C7 -0.4(4) . . . . ?
C11 C1 C2 N3 177.8(3) . . . . ?
C11 C1 C2 C3 -2.2(5) . . . . ?
C12 C13 C14 C15 -0.4(5) . . . . ?
C13 C12 C17 C16 1.2(5) . . . . ?
C13 C14 C15 O1 -178.7(3) . . . . ?
C13 C14 C15 C16 1.6(5) . . . . ?
C14 C15 C16 C17 -1.4(5) . . . . ?
C15 O1 C18 C19 -177.0(2) . . . . ?
C15 C16 C17 C12 0.0(5) . . . . ?
C17 C12 C13 C14 -1.0(4) . . . . ?
C18 O1 C15 C14 176.3(2) . . . . ?
C18 O1 C15 C16 -4.1(4) . . . . ?
C18 C19 C20 C21 178.9(2) . . . . ?
C19 C20 C21 C22 -179.6(2) . . . . ?
C20 C21 C22 C23 -178.4(2) . . . . ?
C21 C22 C23 C24 178.4(2) . . . . ?
C22 C23 C24 C25 179.5(2) . . . . ?
C23 C24 C25 C26 177.9(2) . . . . ?
C24 C25 C26 C27 176.8(2) . . . . ?
C25 C26 C27 C28 178.5(2) . . . . ?
C26 C27 C28 C29 179.6(3) . . . . ?
B1 N1 N2 C12 2.8(5) . . . . ?
B1 N1 C1 C2 0.5(3) . . . . ?
B1 N1 C1 C11 -178.0(3) . . . . ?
B1 N3 C2 C1 0.7(3) . . . . ?
B1 N3 C2 C3 -179.3(3) . . . . ?
B1 N3 C10 C5 179.7(3) . . . . ?
B1 N3 C10 C9 0.0(4) . . . . ?

loop_
_exptl_oxdiff_crystal_face_indexfrac_h
_exptl_oxdiff_crystal_face_indexfrac_k
_exptl_oxdiff_crystal_face_indexfrac_l
_exptl_oxdiff_crystal_face_x
_exptl_oxdiff_crystal_face_y
_exptl_oxdiff_crystal_face_z
0.0004 -0.9993 0.0003 0.0179 -0.1076 0.0971
-0.0004 0.9993 -0.0003 -0.0179 0.1076 -0.0971
0.0010 -0.0005 -1.0018 -0.0947 -0.0298 0.0197
-0.0010 0.0005 1.0018 0.0947 0.0298 -0.0197
-1.0030 0.0006 -0.0016 -0.0445 0.0682 0.1977
1.0030 -0.0006 0.0016 0.0445 -0.0682 -0.1977
-4.3176 5.7873 1.2244 -0.1788 0.9526 0.2638
0.0006 0.9988 -1.0021 -0.1126 0.0778 -0.0775
-0.0006 -0.9988 1.0021 0.1126 -0.0778 0.0775
